data_7105473
loop_
_publ_author_name
'Jothibasu, Ramasamy'
'Huynh, Han Vinh'

_publ_section_title
;
 Versatile coordination chemistry of indazole-derived carbenes.
;
_journal_issue 17
_journal_name_full 'Chemical communications (Cambridge, England)'
_journal_page_first 2986
_journal_page_last 2988
_journal_paper_doi 10.1039/b925977e
_journal_volume 46
_journal_year 2010
_chemical_formula_sum 'C22 H28 Br4 N4 Pd2'
_chemical_formula_weight 880.92
_chemical_name_systematic
;
?
;
_space_group_IT_number 14
_symmetry_cell_setting monoclinic
_symmetry_space_group_name_Hall '-P 2yn'
_symmetry_space_group_name_H-M 'P 1 21/n 1'
_atom_sites_solution_hydrogens geom
_atom_sites_solution_primary direct
_atom_sites_solution_secondary difmap
_audit_creation_method SHELXL-97
_cell_angle_alpha 90.00
_cell_angle_beta 95.929(4)
_cell_angle_gamma 90.00
_cell_formula_units_Z 2
_cell_length_a 9.5153(16)
_cell_length_b 11.2069(18)
_cell_length_c 12.916(2)
_cell_measurement_reflns_used 1992
_cell_measurement_temperature 223(2)
_cell_measurement_theta_max 27.33
_cell_measurement_theta_min 2.41
_cell_volume 1370.0(4)
_computing_cell_refinement 'Bruker SMART'
_computing_data_collection 'Bruker SMART'
_computing_data_reduction 'Bruker SAINT'
_computing_molecular_graphics 'Bruker SHELXTL'
_computing_publication_material 'Bruker SHELXTL'
_computing_structure_refinement 'SHELXL-97 (Sheldrick, 1997)'
_computing_structure_solution 'SHELXS-97 (Sheldrick, 1990)'
_diffrn_ambient_temperature 223(2)
_diffrn_measured_fraction_theta_full 0.999
_diffrn_measured_fraction_theta_max 0.999
_diffrn_measurement_device_type 'CCD area detector'
_diffrn_measurement_method 'phi and omega scans'
_diffrn_radiation_monochromator graphite
_diffrn_radiation_source 'fine-focus sealed tube'
_diffrn_radiation_type MoK\a
_diffrn_radiation_wavelength 0.71073
_diffrn_reflns_av_R_equivalents 0.0424
_diffrn_reflns_av_sigmaI/netI 0.0494
_diffrn_reflns_limit_h_max 12
_diffrn_reflns_limit_h_min -12
_diffrn_reflns_limit_k_max 14
_diffrn_reflns_limit_k_min -14
_diffrn_reflns_limit_l_max 10
_diffrn_reflns_limit_l_min -16
_diffrn_reflns_number 9280
_diffrn_reflns_theta_full 27.50
_diffrn_reflns_theta_max 27.50
_diffrn_reflns_theta_min 2.41
_exptl_absorpt_coefficient_mu 7.164
_exptl_absorpt_correction_T_max 0.3936
_exptl_absorpt_correction_T_min 0.2224
_exptl_absorpt_correction_type multi-scan
_exptl_absorpt_process_details 'Sadabs, (Sheldrick 2001)'
_exptl_crystal_colour Orange
_exptl_crystal_density_diffrn 2.136
_exptl_crystal_description Block
_exptl_crystal_F_000 840
_exptl_crystal_size_max 0.30
_exptl_crystal_size_mid 0.23
_exptl_crystal_size_min 0.16
_refine_diff_density_max 2.959
_refine_diff_density_min -0.993
_refine_diff_density_rms 0.246
_refine_ls_extinction_method none
_refine_ls_goodness_of_fit_ref 1.052
_refine_ls_hydrogen_treatment constr
_refine_ls_matrix_type full
_refine_ls_number_parameters 147
_refine_ls_number_reflns 3145
_refine_ls_number_restraints 0
_refine_ls_restrained_S_all 1.052
_refine_ls_R_factor_all 0.1019
_refine_ls_R_factor_gt 0.0645
_refine_ls_shift/su_max 0.001
_refine_ls_shift/su_mean 0.000
_refine_ls_structure_factor_coef Fsqd
_refine_ls_weighting_details 'calc w=1/[\s^2^(Fo^2^)+(0.1135P)^2^+0.9176P] where P=(Fo^2^+2Fc^2^)/3'
_refine_ls_weighting_scheme calc
_refine_ls_wR_factor_gt 0.1771
_refine_ls_wR_factor_ref 0.1968
_reflns_number_gt 1981
_reflns_number_total 3145
_reflns_threshold_expression >2sigma(I)
_cod_data_source_file b925977e.txt
_cod_data_source_block 9070
_cod_depositor_comments
;
The following automatic conversions were performed:
'_symmetry_cell_setting' value 'Monoclinic' changed to 'monoclinic'
according to '/home/saulius/struct/CIF-dictionaries/cif_core.dic'
dictionary named 'cif_core.dic' version 2.4.1 from
2010-06-29.

'_exptl_absorpt_correction_type' value 'Multi-scan' changed
to 'multi-scan' according to
'/home/saulius/struct/CIF-dictionaries/cif_core.dic' dictionary named
'cif_core.dic' version 2.4.1 from
2010-06-29.

'_refine_ls_hydrogen_treatment' value 'Constr' changed to
'constr' according to '/home/saulius/struct/CIF-dictionaries/cif_core.dic'
dictionary named 'cif_core.dic' version 2.4.1 from 2010-06-29.

Automatic conversion script
Id: cif_fix_enum 1527 2010-12-29 10:47:43Z saulius 
;
_cod_original_cell_volume 1369.9(4)
_cod_original_sg_symbol_H-M P2(1)/n
_cod_database_code 7105473

loop_
_symmetry_equiv_pos_as_xyz
'x, y, z'
'-x+1/2, y+1/2, -z+1/2'
'-x, -y, -z'
'x-1/2, -y-1/2, z-1/2'

loop_
_atom_site_label
_atom_site_type_symbol
_atom_site_fract_x
_atom_site_fract_y
_atom_site_fract_z
_atom_site_U_iso_or_equiv
_atom_site_adp_type
_atom_site_occupancy
_atom_site_symmetry_multiplicity
_atom_site_calc_flag
_atom_site_refinement_flags
_atom_site_disorder_assembly
_atom_site_disorder_group
Pd1 Pd 1.05217(7) 0.97610(6) 0.37345(5) 0.0514(3) Uani 1 1 d . . .
Br1 Br 1.17520(11) 1.00616(8) 0.55496(7) 0.0628(3) Uani 1 1 d . . .
Br2 Br 1.27218(11) 0.95014(13) 0.30150(8) 0.0860(4) Uani 1 1 d . . .
N1 N 0.8772(7) 0.8743(6) 0.1950(5) 0.0580(18) Uani 1 1 d . . .
N2 N 0.8167(7) 0.8976(6) 0.0949(5) 0.0589(18) Uani 1 1 d . . .
C1 C 0.9544(8) 0.9655(6) 0.2345(6) 0.0496(19) Uani 1 1 d . . .
C2 C 0.9374(8) 1.0582(7) 0.1584(6) 0.0451(17) Uani 1 1 d . . .
C3 C 0.9893(8) 1.1740(7) 0.1537(6) 0.0521(19) Uani 1 1 d . . .
H3 H 1.0516 1.2045 0.2086 0.063 Uiso 1 1 calc R . .
C4 C 0.9486(9) 1.2427(8) 0.0684(7) 0.065(2) Uani 1 1 d . . .
H4 H 0.9814 1.3216 0.0648 0.078 Uiso 1 1 calc R . .
C5 C 0.8581(9) 1.1954(8) -0.0134(7) 0.061(2) Uani 1 1 d . . .
H5 H 0.8311 1.2445 -0.0710 0.073 Uiso 1 1 calc R . .
C6 C 0.8071(8) 1.0824(9) -0.0139(6) 0.059(2) Uani 1 1 d . . .
H6 H 0.7468 1.0527 -0.0702 0.071 Uiso 1 1 calc R . .
C7 C 0.8490(8) 1.0116(7) 0.0739(6) 0.0431(17) Uani 1 1 d . . .
C8 C 0.7165(9) 0.8177(7) 0.0362(7) 0.061(2) Uani 1 1 d . . .
H8A H 0.7468 0.7352 0.0500 0.074 Uiso 1 1 calc R . .
H8B H 0.7197 0.8327 -0.0383 0.074 Uiso 1 1 calc R . .
C9 C 0.5682(10) 0.8306(10) 0.0609(9) 0.088(3) Uani 1 1 d . . .
H9A H 0.5621 0.8081 0.1328 0.132 Uiso 1 1 calc R . .
H9B H 0.5073 0.7793 0.0155 0.132 Uiso 1 1 calc R . .
H9C H 0.5385 0.9129 0.0506 0.132 Uiso 1 1 calc R . .
C10 C 0.8535(10) 0.7551(8) 0.2489(8) 0.068(2) Uani 1 1 d . . .
H10A H 0.8497 0.7685 0.3236 0.081 Uiso 1 1 calc R . .
H10B H 0.7630 0.7208 0.2203 0.081 Uiso 1 1 calc R . .
C11 C 0.9661(11) 0.6730(9) 0.2337(9) 0.088(3) Uani 1 1 d . . .
H11A H 0.9651 0.6552 0.1602 0.132 Uiso 1 1 calc R . .
H11B H 0.9529 0.5999 0.2717 0.132 Uiso 1 1 calc R . .
H11C H 1.0560 0.7087 0.2590 0.132 Uiso 1 1 calc R . .

loop_
_atom_site_aniso_label
_atom_site_aniso_U_11
_atom_site_aniso_U_22
_atom_site_aniso_U_33
_atom_site_aniso_U_23
_atom_site_aniso_U_13
_atom_site_aniso_U_12
Pd1 0.0665(5) 0.0341(4) 0.0481(4) 0.0023(2) -0.0204(3) -0.0025(3)
Br1 0.0708(6) 0.0539(5) 0.0579(6) -0.0026(4) -0.0214(4) -0.0043(4)
Br2 0.0707(7) 0.1158(10) 0.0675(7) 0.0022(6) -0.0123(5) 0.0116(6)
N1 0.080(5) 0.034(3) 0.053(4) 0.006(3) -0.024(3) 0.001(3)
N2 0.067(4) 0.049(4) 0.054(4) -0.005(3) -0.025(3) -0.005(3)
C1 0.061(5) 0.033(4) 0.052(5) -0.002(3) -0.008(4) 0.005(3)
C2 0.045(4) 0.040(4) 0.048(4) 0.003(3) -0.008(3) 0.012(3)
C3 0.053(5) 0.048(5) 0.056(5) 0.000(4) 0.011(4) 0.007(4)
C4 0.068(6) 0.037(4) 0.090(7) 0.018(4) 0.004(5) 0.001(4)
C5 0.059(5) 0.061(6) 0.060(6) 0.021(4) -0.001(4) 0.009(4)
C6 0.049(5) 0.079(7) 0.047(5) 0.008(4) -0.005(4) 0.007(4)
C7 0.040(4) 0.045(4) 0.044(4) 0.000(3) 0.001(3) 0.007(3)
C8 0.072(6) 0.044(5) 0.063(5) -0.007(4) -0.023(4) -0.001(4)
C9 0.067(6) 0.065(7) 0.126(9) 0.011(6) -0.017(6) 0.002(5)
C10 0.078(6) 0.055(5) 0.068(6) -0.005(4) -0.005(5) -0.019(5)
C11 0.084(7) 0.060(6) 0.116(9) 0.017(6) -0.008(6) 0.005(5)

loop_
_atom_type_symbol
_atom_type_description
_atom_type_scat_dispersion_real
_atom_type_scat_dispersion_imag
_atom_type_scat_source
C C 0.0033 0.0016 'International Tables Vol C Tables 4.2.6.8 and 6.1.1.4'
H H 0.0000 0.0000 'International Tables Vol C Tables 4.2.6.8 and 6.1.1.4'
N N 0.0061 0.0033 'International Tables Vol C Tables 4.2.6.8 and 6.1.1.4'
Br Br -0.2901 2.4595 'International Tables Vol C Tables 4.2.6.8 and 6.1.1.4'
Pd Pd -0.9988 1.0072 'International Tables Vol C Tables 4.2.6.8 and 6.1.1.4'

loop_
_geom_angle_atom_site_label_1
_geom_angle_atom_site_label_2
_geom_angle_atom_site_label_3
_geom_angle
_geom_angle_site_symmetry_1
_geom_angle_site_symmetry_3
_geom_angle_publ_flag
C1 Pd1 Br2 89.3(2) . . ?
C1 Pd1 Br1 89.8(2) . 3_776 ?
Br2 Pd1 Br1 177.57(5) . 3_776 ?
C1 Pd1 Br1 175.8(2) . . ?
Br2 Pd1 Br1 92.08(4) . . ?
Br1 Pd1 Br1 88.94(4) 3_776 . ?
Pd1 Br1 Pd1 91.06(4) 3_776 . ?
C1 N1 N2 111.9(6) . . ?
C1 N1 C10 126.7(7) . . ?
N2 N1 C10 121.4(6) . . ?
C7 N2 N1 106.5(6) . . ?
C7 N2 C8 128.8(7) . . ?
N1 N2 C8 123.7(7) . . ?
N1 C1 C2 106.1(7) . . ?
N1 C1 Pd1 126.6(6) . . ?
C2 C1 Pd1 127.0(6) . . ?
C3 C2 C7 119.9(7) . . ?
C3 C2 C1 133.8(8) . . ?
C7 C2 C1 106.2(7) . . ?
C4 C3 C2 119.2(8) . . ?
C3 C4 C5 119.8(8) . . ?
C6 C5 C4 123.4(8) . . ?
C5 C6 C7 116.8(8) . . ?
N2 C7 C6 130.1(8) . . ?
N2 C7 C2 109.0(7) . . ?
C6 C7 C2 120.8(8) . . ?
N2 C8 C9 114.3(8) . . ?
C11 C10 N1 110.3(8) . . ?

loop_
_geom_bond_atom_site_label_1
_geom_bond_atom_site_label_2
_geom_bond_distance
_geom_bond_site_symmetry_2
_geom_bond_publ_flag
Pd1 C1 1.938(8) . ?
Pd1 Br2 2.3943(13) . ?
Pd1 Br1 2.4471(13) 3_776 ?
Pd1 Br1 2.5323(11) . ?
Br1 Pd1 2.4471(13) 3_776 ?
N1 C1 1.329(9) . ?
N1 N2 1.385(8) . ?
N1 C10 1.535(11) . ?
N2 C7 1.349(10) . ?
N2 C8 1.461(9) . ?
C1 C2 1.428(10) . ?
C2 C3 1.391(11) . ?
C2 C7 1.407(10) . ?
C3 C4 1.368(11) . ?
C4 C5 1.396(12) . ?
C5 C6 1.356(13) . ?
C6 C7 1.407(11) . ?
C8 C9 1.486(13) . ?
C10 C11 1.441(13) . ?
